data_1541656
loop_
_publ_author_name
'Scott, J.D.'

_publ_section_title
;
 Crystal structure of miserite, a Zoltai type 5 structure
;
_journal_name_full 'Canadian Mineralogist'
_journal_page_first 515
_journal_page_last 528
_journal_volume 14
_journal_year 1976
_chemical_formula_sum 'Al0.08 Ca5.27 Ce0.46 F H K1.13 O23.25 Si7.92 Y0.54'
_chemical_name_systematic
;
K1.13 Ca5.27 Y0.54 Ce0.46 ((Al0.08 Si7.92) O22.25) F (O H)
;
_space_group_IT_number 2
_symmetry_space_group_name_Hall '-P 1'
_symmetry_space_group_name_H-M 'P -1'
_cell_angle_alpha 96.42
_cell_angle_beta 111.15
_cell_angle_gamma 76.57
_cell_formula_units_Z 2
_cell_length_a 10.1
_cell_length_b 16.014
_cell_length_c 7.377
_cell_volume 1081.847
_citation_journal_id_ASTM CAMIA6
_cod_data_source_file Scott_CAMIA6_1976_1613.cif
_cod_data_source_block H1Al0.08Ca5.27Ce0.46F1K1.13O23.25Si7.92Y0.54
_cod_original_formula_sum 'H1 Al0.08 Ca5.27 Ce0.46 F1 K1.13 O23.25 Si7.92 Y0.54'
_cod_database_code 1541656

loop_
_symmetry_equiv_pos_as_xyz
x,y,z
-x,-y,-z

loop_
_atom_site_label
_atom_site_type_symbol
_atom_site_fract_x
_atom_site_fract_y
_atom_site_fract_z
_atom_site_occupancy
_atom_site_U_iso_or_equiv
Al1 Al+3 0.71369 0.5574 0.27878 0.08 0.0
O15 O-2 0.71489 0.1125 0.56477 1 0.0
K1 K+1 0 0 0.5 0.26 0.0
O12 O-2 0.20706 0.10629 0.4393 1 0.0
O7 O-2 0.88067 0.55533 0.2949 1 0.0
O6 O-2 0.5998 0.6399 0.1705 1 0.0
Si7 Si+4 0.23322 0.80826 0.28473 1 0.0
Ca4 Ca+2 0.36034 0.61689 0.07902 1 0.0
Si3 Si+4 0.70028 0.90456 0.32885 1 0.0
Si2 Si+4 0.71369 0.5574 0.27878 0.92 0.0
O14 O-2 0.69893 0.11796 0.1983 1 0.0
Si5 Si+4 0.76951 0.18751 0.14196 1 0.0
Si4 Si+4 0.61346 0.10334 0.33692 1 0.0
O16 O-2 0.65205 0.27378 0.1354 1 0.0
O4 O-2 0.34456 0.52995 0.2988 1 0.0
Si8 Si+4 0.0973 0.18089 0.30029 1 0.0
O17 O-2 0.93578 0.18125 0.2962 1 0.0
O9 O-2 0.60037 0.83471 0.2465 1 0.0
Ca2 Ca+2 0.40066 0.26328 0.51548 1 0.0
Ca3 Ca+2 0.40829 0.25742 0.0207 1 0.0
Si6 Si+4 0.90073 0.81847 0.11888 1 0.0
O18 O-2 0.22355 0.83779 0.0744 1 0.0
O5 O-2 0.73283 0.577 0.5048 1 0.0
O24 O-2 0.88014 0.35558 0.0317 1 0.0
Ca1 Ca+2 0 0 0.5 0.54 0.0
Y1 Y+3 0.00757 0.60253 0.15005 0.54 0.0
O23 O-2 0.09514 0.15516 0.0827 1 0.0
O3 O-2 0.40191 0.35875 0.265 1 0.0
Si1 Si+4 0.287 0.44355 0.29577 1 0.0
F1 F-1 0.11449 0.63548 0.4608 1 0.0
O2 O-2 0.12345 0.45144 0.1356 1 0.0
O10 O-2 0.60012 0.00046 0.2993 1 0.0
O13 O-2 0.44704 0.15462 0.2741 1 0.0
O20 O-2 0.0683 0.80492 0.2744 1 0.0
O22 O-2 0.14822 0.27164 0.3739 1 0.0
Ca5 Ca+2 0.00483 0.40187 0.34005 1 0.0
O1 O-2 0 0 0 0.5 0.0
K2 K+1 0.32021 0.99315 0.15955 1 0.0
Ce1 Ce+3 0.00757 0.60253 0.15005 0.46 0.0
Ca6 Ca+2 0.64636 0.38063 0.40674 1 0.0
O8 O-2 0.67354 0.46506 0.2009 1 0.0
O19 O-2 0.85352 0.72919 0.1114 1 0.0
O11 O-2 0.80172 0.90022 0.1959 1 0.0
O21 O-2 0.34777 0.71819 0.3487 1 0.0
